data_1100997
loop_
_publ_author_name
'Kazuo Eda'
'Yuichi Iriki'

_journal_name_full 'Chemistry Letters'
_chemical_formula_moiety 'Mo36 O128, 4(C7 N2), 32(O)'
_chemical_formula_sum 'C28 Mo36 N8 O160'
_chemical_formula_weight 6462.20
_space_group_IT_number 2
_space_group_name_Hall '-P 1'
_space_group_name_H-M_alt 'P -1'
_symmetry_cell_setting triclinic
_symmetry_space_group_name_Hall '-P 1'
_symmetry_space_group_name_H-M 'P -1'
_atom_sites_solution_hydrogens geom
_atom_sites_solution_primary direct
_atom_sites_solution_secondary difmap
_cell_angle_alpha 63.653(4)
_cell_angle_beta 67.259(4)
_cell_angle_gamma 80.343(4)
_cell_formula_units_Z 1
_cell_length_a 15.445(4)
_cell_length_b 17.210(4)
_cell_length_c 18.456(5)
_cell_measurement_reflns_used 7225
_cell_measurement_temperature 193(2)
_cell_measurement_theta_max 27.312
_cell_measurement_theta_min 2.220
_cell_volume 4054.3(17)
_diffrn_ambient_temperature 193(2)
_diffrn_detector_area_resol_mean ?
_diffrn_measurement_device_type 'CCD area detector'
_diffrn_measurement_method 'phi and omega scans'
_diffrn_radiation_monochromator graphite
_diffrn_radiation_source 'fine-focus sealed tube'
_diffrn_radiation_type MoK\a
_diffrn_radiation_wavelength 0.71073
_diffrn_reflns_av_R_equivalents 0.0319
_diffrn_reflns_av_sigmaI/netI 0.0610
_diffrn_reflns_limit_h_max 11
_diffrn_reflns_limit_h_min -19
_diffrn_reflns_limit_k_max 21
_diffrn_reflns_limit_k_min -21
_diffrn_reflns_limit_l_max 14
_diffrn_reflns_limit_l_min -23
_diffrn_reflns_number 22138
_diffrn_reflns_theta_max 27.38
_diffrn_reflns_theta_min 1.94
_diffrn_standards_decay_% ?
_diffrn_standards_interval_count ?
_diffrn_standards_interval_time ?
_diffrn_standards_number ?
_exptl_absorpt_coefficient_mu 2.804
_exptl_absorpt_correction_T_max 0.8279
_exptl_absorpt_correction_T_min 0.3808
_exptl_absorpt_correction_type empirical
_exptl_absorpt_process_details 'program SADABS ver. 2.03(Sheldrick)'
_exptl_crystal_colour colorless
_exptl_crystal_density_diffrn 2.647
_exptl_crystal_density_meas ?
_exptl_crystal_density_method 'not measured'
_exptl_crystal_description ?
_exptl_crystal_F_000 3016
_exptl_crystal_size_max 0.22
_exptl_crystal_size_mid 0.16
_exptl_crystal_size_min 0.07
_refine_ls_extinction_coef ?
_refine_ls_extinction_method none
_refine_ls_goodness_of_fit_ref 1.070
_refine_ls_hydrogen_treatment undef
_refine_ls_matrix_type full
_refine_ls_number_parameters 1055
_refine_ls_number_reflns 15474
_refine_ls_number_restraints 0
_refine_ls_restrained_S_all 1.070
_refine_ls_R_factor_all 0.0794
_refine_ls_R_factor_gt 0.0658
_refine_ls_shift/su_max 0.001
_refine_ls_shift/su_mean 0.000
_refine_ls_structure_factor_coef Fsqd
_refine_ls_weighting_details 'calc w=1/[\s^2^(Fo^2^)+(0.0397P)^2^+144.7270P] where P=(Fo^2^+2Fc^2^)/3'
_refine_ls_weighting_scheme calc
_refine_ls_wR_factor_gt 0.1539
_refine_ls_wR_factor_ref 0.1612
_reflns_number_gt 12652
_reflns_number_total 15474
_reflns_threshold_expression >2sigma(I)
_cod_duplicate_entry 8000016
_cod_depositor_comments
;
The following automatic conversions were performed:
'_symmetry_cell_setting' value 'Triclinic' changed to 'triclinic'
according to '/home/saulius/struct/CIF-dictionaries/cif_core.dic'
dictionary named 'cif_core.dic' version 2.4.1 from 2010-06-29.

Automatic conversion script
Id: cif_fix_enum 1527 2010-12-29 10:47:43Z saulius 
;
_cod_database_code 1100997

loop_
_symmetry_equiv_pos_as_xyz
'x, y, z'
'-x, -y, -z'

loop_
_atom_site_label
_atom_site_type_symbol
_atom_site_fract_x
_atom_site_fract_y
_atom_site_fract_z
_atom_site_U_iso_or_equiv
_atom_site_adp_type
_atom_site_occupancy
_atom_site_symmetry_multiplicity
_atom_site_calc_flag
_atom_site_refinement_flags
_atom_site_disorder_assembly
_atom_site_disorder_group
Mo11 Mo 0.36622(6) 0.28325(6) 1.00333(6) 0.0143(2) Uani 1 1 d . . .
Mo12 Mo 0.60728(6) 0.29602(6) 0.80872(6) 0.0149(2) Uani 1 1 d . . .
Mo13 Mo 0.63197(7) 0.53371(7) 0.64279(6) 0.0204(2) Uani 1 1 d . . .
Mo14 Mo 0.44013(7) 0.67046(7) 0.73514(6) 0.0179(2) Uani 1 1 d . . .
Mo15 Mo 0.25453(7) 0.51124(7) 0.93127(7) 0.0190(2) Uani 1 1 d . . .
Mo16 Mo 0.47616(6) 0.45775(6) 0.84098(6) 0.0144(2) Uani 1 1 d . . .
Mo17 Mo 0.11390(7) 0.33080(7) 1.12968(6) 0.0186(2) Uani 1 1 d . . .
Mo18 Mo 0.79454(7) 0.37213(7) 0.57605(6) 0.0188(2) Uani 1 1 d . . .
Mo21 Mo 0.28720(7) 0.14067(6) 0.97362(6) 0.0155(2) Uani 1 1 d . . .
Mo22 Mo 0.52758(6) 0.15375(6) 0.78064(6) 0.0150(2) Uani 1 1 d . . .
Mo23 Mo 0.46267(7) 0.19058(8) 0.58779(7) 0.0241(2) Uani 1 1 d . . .
Mo24 Mo 0.19657(8) 0.23749(10) 0.64110(8) 0.0350(3) Uani 1 1 d . . .
Mo25 Mo 0.09315(7) 0.22554(8) 0.86936(7) 0.0261(3) Uani 1 1 d . . .
Mo26 Mo 0.31233(7) 0.16565(7) 0.78006(6) 0.0173(2) Uani 1 1 d . . .
Mo27 Mo 0.03075(7) 0.18438(7) 1.09824(7) 0.0213(2) Uani 1 1 d . . .
Mo28 Mo 0.71226(7) 0.22477(7) 0.54588(6) 0.0181(2) Uani 1 1 d . . .
Mo31 Mo 0.38701(6) 0.32817(6) 0.79530(6) 0.01364(19) Uani 1 1 d . . .
Mo41 Mo 0.66143(7) 0.77930(7) 0.56295(7) 0.0224(2) Uani 1 1 d . . .
O101 O 0.4716(5) 0.3256(5) 0.8784(5) 0.0158(16) Uani 1 1 d . . .
O201 O 0.3877(5) 0.1755(5) 0.8471(5) 0.0153(16) Uani 1 1 d . . .
O102 O 0.5849(5) 0.4219(5) 0.7574(5) 0.0177(16) Uani 1 1 d . . .
O202 O 0.4494(5) 0.1785(5) 0.7092(5) 0.0178(16) Uani 1 1 d . . .
O103 O 0.5349(5) 0.5632(5) 0.7388(5) 0.0192(17) Uani 1 1 d . . .
O203 O 0.3269(5) 0.1940(6) 0.6599(5) 0.0203(17) Uani 1 1 d . . .
O104 O 0.3835(5) 0.5560(5) 0.8392(5) 0.0182(17) Uani 1 1 d . . .
O204 O 0.1890(5) 0.2111(6) 0.7643(5) 0.0215(18) Uani 1 1 d . . .
O105 O 0.3578(5) 0.4101(5) 0.9408(5) 0.0173(16) Uani 1 1 d . . .
O205 O 0.2218(5) 0.1677(5) 0.8909(5) 0.0187(17) Uani 1 1 d . . .
O106 O 0.2553(6) 0.2803(5) 1.0785(5) 0.0207(17) Uani 1 1 d . . .
O206 O 0.1815(6) 0.1482(5) 1.0508(5) 0.0217(18) Uani 1 1 d . . .
O107 O 0.1833(6) 0.4355(5) 1.0424(5) 0.0218(18) Uani 1 1 d . . .
O207 O 0.0436(6) 0.1858(6) 0.9883(6) 0.028(2) Uani 1 1 d . . .
O108 O 0.7043(6) 0.3042(5) 0.7170(5) 0.0202(17) Uani 1 1 d . . .
O208 O 0.6276(5) 0.1720(5) 0.6899(5) 0.0188(17) Uani 1 1 d . . .
O109 O 0.7302(6) 0.4685(6) 0.6030(5) 0.0262(19) Uani 1 1 d . . .
O209 O 0.5866(6) 0.2173(6) 0.5494(5) 0.0253(19) Uani 1 1 d . . .
O111 O 0.4412(6) 0.2760(6) 1.0522(5) 0.0229(18) Uani 1 1 d . . .
O211 O 0.3071(6) 0.0338(6) 1.0022(5) 0.0261(19) Uani 1 1 d . . .
O012 O 0.3006(5) 0.2892(5) 0.9081(5) 0.0157(16) Uani 1 1 d . . .
O013 O 0.3752(5) 0.1701(5) 1.0074(5) 0.0210(17) Uani 1 1 d . . .
O121 O 0.6531(6) 0.2877(6) 0.8811(5) 0.0238(18) Uani 1 1 d . . .
O221 O 0.5169(6) 0.0450(5) 0.8334(5) 0.0232(18) Uani 1 1 d . . .
O022 O 0.5108(5) 0.2983(5) 0.7416(5) 0.0158(16) Uani 1 1 d . . .
O023 O 0.5703(5) 0.1791(5) 0.8539(5) 0.0196(17) Uani 1 1 d . . .
O131 O 0.7273(6) 0.5253(6) 0.7192(6) 0.029(2) Uani 1 1 d . . .
O231 O 0.4694(6) 0.0807(6) 0.6144(6) 0.031(2) Uani 1 1 d . . .
O132 O 0.5570(6) 0.5284(7) 0.5985(6) 0.033(2) Uani 1 1 d . . .
O232 O 0.4481(6) 0.3375(6) 0.5653(5) 0.0242(18) Uani 1 1 d . . .
O133 O 0.6680(6) 0.6400(6) 0.5855(6) 0.032(2) Uani 1 1 d . . .
O233 O 0.4332(6) 0.2308(6) 0.4953(6) 0.028(2) Uani 1 1 d . . .
O141 O 0.4949(7) 0.6582(6) 0.8450(6) 0.029(2) Uani 1 1 d . . .
O241 O 0.1657(7) 0.0910(7) 0.7123(7) 0.045(3) Uani 1 1 d . . .
O142 O 0.3980(7) 0.6630(6) 0.6665(6) 0.031(2) Uani 1 1 d . . .
O242 O 0.2300(7) 0.3479(7) 0.5982(7) 0.040(2) Uani 1 1 d . . .
O143 O 0.3589(6) 0.7323(6) 0.7764(6) 0.027(2) Uani 1 1 d . . .
O243 O 0.0797(7) 0.2486(8) 0.6650(6) 0.042(3) Uani 1 1 d . . .
O144 O 0.5450(6) 0.7430(6) 0.6620(6) 0.0254(19) Uani 1 1 d . . .
O244 O 0.2451(6) 0.2176(6) 0.5441(6) 0.029(2) Uani 1 1 d . . .
O151 O 0.3360(6) 0.5322(6) 1.0080(6) 0.032(2) Uani 1 1 d . . .
O251 O 0.0794(7) 0.0792(7) 0.9001(7) 0.042(3) Uani 1 1 d . . .
O152 O 0.2113(6) 0.4906(7) 0.8700(6) 0.033(2) Uani 1 1 d . . .
O252 O 0.1217(7) 0.3280(7) 0.8388(6) 0.035(2) Uani 1 1 d . . .
O153 O 0.2080(6) 0.6102(6) 0.9243(7) 0.037(2) Uani 1 1 d . . .
O253 O -0.0015(7) 0.2376(8) 0.8390(7) 0.045(3) Uani 1 1 d . . .
O161 O 0.5336(6) 0.4564(5) 0.9018(5) 0.0201(17) Uani 1 1 d . . .
O261 O 0.3076(6) 0.0579(6) 0.8175(5) 0.0254(19) Uani 1 1 d . . .
O162 O 0.3969(5) 0.4378(5) 0.7642(5) 0.0164(16) Uani 1 1 d . . .
O262 O 0.3277(5) 0.3161(5) 0.7380(5) 0.0149(16) Uani 1 1 d . . .
O171 O 0.1353(6) 0.3193(6) 1.2183(6) 0.028(2) Uani 1 1 d . . .
O271 O -0.0012(6) 0.0802(6) 1.1656(6) 0.030(2) Uani 1 1 d . . .
O072 O 0.1112(6) 0.3234(5) 1.0032(5) 0.0208(17) Uani 1 1 d . . .
O173 O 0.0059(6) 0.3781(6) 1.1391(6) 0.028(2) Uani 1 1 d . . .
O273 O -0.0709(6) 0.2411(7) 1.1119(6) 0.032(2) Uani 1 1 d . . .
O074 O 0.0808(5) 0.2167(6) 1.1621(5) 0.0215(17) Uani 1 1 d . . .
O181 O 0.8890(6) 0.3620(6) 0.6048(6) 0.0265(19) Uani 1 1 d . . .
O281 O 0.7549(6) 0.1251(6) 0.5534(6) 0.029(2) Uani 1 1 d . . .
O082 O 0.6476(5) 0.3569(5) 0.5660(5) 0.0209(17) Uani 1 1 d . . .
O183 O 0.8343(6) 0.4276(6) 0.4666(5) 0.028(2) Uani 1 1 d . . .
O283 O 0.7561(6) 0.2907(6) 0.4388(6) 0.029(2) Uani 1 1 d . . .
O084 O 0.7921(5) 0.2583(5) 0.5847(5) 0.0179(16) Uani 1 1 d . . .
O411 O 0.7335(7) 0.7593(8) 0.6185(6) 0.044(3) Uani 1 1 d . . .
O413 O 0.6416(8) 0.8870(7) 0.5324(7) 0.047(3) Uani 1 1 d . . .
N100 N 0.1838(8) -0.2975(10) 0.7356(8) 0.050(4) Uani 1 1 d . . .
C101 C 0.2005(10) -0.2007(11) 0.6927(11) 0.045(4) Uani 1 1 d . . .
C102 C 0.1261(10) -0.1510(10) 0.6513(9) 0.036(3) Uani 1 1 d . . .
C103 C 0.1410(11) -0.0547(12) 0.6149(11) 0.047(4) Uani 1 1 d . . .
C104 C 0.0756(11) -0.0019(11) 0.5651(10) 0.043(4) Uani 1 1 d . . .
C105 C 0.0834(11) 0.0959(10) 0.5376(11) 0.042(4) Uani 1 1 d . . .
C106 C 0.0206(14) 0.1510(11) 0.4885(11) 0.050(4) Uani 1 1 d . . .
C107 C 0.0194(16) 0.2463(13) 0.4723(14) 0.074(7) Uani 1 1 d . . .
N108 N 0.0790(15) 0.3001(11) 0.3947(10) 0.073(5) Uani 1 1 d . . .
N200 N 0.8752(9) 0.2108(9) 0.7746(9) 0.044(3) Uani 1 1 d . . .
C201 C 0.8971(9) 0.1383(10) 0.7432(10) 0.038(3) Uani 1 1 d . . .
C202 C 0.8090(10) 0.0900(10) 0.7710(9) 0.035(3) Uani 1 1 d . . .
C203 C 0.8294(10) 0.0215(10) 0.7361(9) 0.034(3) Uani 1 1 d . . .
C204 C 0.7391(10) -0.0243(9) 0.7599(8) 0.033(3) Uani 1 1 d . . .
C205 C 0.7554(12) -0.0904(10) 0.7208(10) 0.038(3) Uani 1 1 d . . .
C206 C 0.6641(13) -0.1308(10) 0.7407(11) 0.045(4) Uani 1 1 d . . .
C207 C 0.6039(12) -0.0625(10) 0.6910(12) 0.046(4) Uani 1 1 d . . .
N208 N 0.5170(11) -0.1010(8) 0.7032(10) 0.052(4) Uani 1 1 d . . .
O01W O 0.3214(7) 0.3907(7) 0.1708(6) 0.037(2) Uani 1 1 d . . .
O02W O 0.5777(7) 0.1130(6) 0.0322(7) 0.041(2) Uani 1 1 d . . .
O03W O 0.9881(7) 0.4331(7) 0.9499(7) 0.043(3) Uani 1 1 d . . .
O04W O 0.9060(8) 0.0197(7) 0.9445(8) 0.048(3) Uani 1 1 d . . .
O05W O 0.7757(8) 0.1348(8) 0.9580(8) 0.053(3) Uani 1 1 d . . .
O06W O 0.4133(8) 0.8028(8) 0.8753(8) 0.048(3) Uani 1 1 d . . .
O07W O 0.6253(8) 0.4735(8) 0.4260(7) 0.052(3) Uani 1 1 d . . .
O08W O 0.2154(9) 0.7800(11) 0.9463(12) 0.082(5) Uani 1 1 d . . .
O09W O 0.7910(11) 0.5054(10) 0.2892(9) 0.078(4) Uani 1 1 d . . .
O10W O 0.4130(11) 0.9334(11) 0.5718(11) 0.089(5) Uani 1 1 d . . .
O11W O 0.7729(13) 0.3820(14) 0.9003(15) 0.120(8) Uani 1 1 d . . .
O12W O 0.0475(13) 0.5492(15) 0.1973(13) 0.113(7) Uani 1 1 d . . .
O13W O 0.2958(17) 0.9463(14) 0.7265(14) 0.126(8) Uani 1 1 d . . .
O14W O 0.9363(14) 0.3787(14) 0.3124(12) 0.118(7) Uani 1 1 d . . .
O15W O 0.9133(10) 0.5435(10) 0.6040(16) 0.124(9) Uani 1 1 d . . .
O16W O 0.9600(13) 0.5739(13) 0.3454(13) 0.040(6) Uani 0.53(3) 1 d P A 1
O17W O 0.9375(17) 0.5667(16) 0.4406(18) 0.054(9) Uani 0.47(3) 1 d P A 2

loop_
_atom_site_aniso_label
_atom_site_aniso_U_11
_atom_site_aniso_U_22
_atom_site_aniso_U_33
_atom_site_aniso_U_23
_atom_site_aniso_U_13
_atom_site_aniso_U_12
Mo11 0.0130(4) 0.0205(5) 0.0117(4) -0.0083(4) -0.0053(4) 0.0011(4)
Mo12 0.0115(4) 0.0206(5) 0.0145(5) -0.0090(4) -0.0052(4) 0.0015(4)
Mo13 0.0178(5) 0.0246(5) 0.0158(5) -0.0093(4) -0.0026(4) 0.0019(4)
Mo14 0.0157(5) 0.0223(5) 0.0166(5) -0.0089(4) -0.0063(4) 0.0013(4)
Mo15 0.0129(5) 0.0227(5) 0.0198(5) -0.0096(4) -0.0043(4) 0.0025(4)
Mo16 0.0123(4) 0.0187(5) 0.0150(5) -0.0093(4) -0.0052(4) 0.0007(4)
Mo17 0.0152(5) 0.0263(5) 0.0145(5) -0.0115(4) -0.0022(4) 0.0007(4)
Mo18 0.0124(5) 0.0256(5) 0.0187(5) -0.0117(4) -0.0027(4) -0.0004(4)
Mo21 0.0141(5) 0.0201(5) 0.0136(5) -0.0090(4) -0.0032(4) -0.0009(4)
Mo22 0.0127(4) 0.0195(5) 0.0138(5) -0.0087(4) -0.0038(4) 0.0009(4)
Mo23 0.0163(5) 0.0409(6) 0.0178(5) -0.0152(5) -0.0054(4) 0.0003(4)
Mo24 0.0186(5) 0.0708(9) 0.0269(6) -0.0313(6) -0.0109(5) 0.0114(6)
Mo25 0.0154(5) 0.0491(7) 0.0232(5) -0.0238(5) -0.0066(4) 0.0020(5)
Mo26 0.0131(5) 0.0278(5) 0.0156(5) -0.0139(4) -0.0033(4) -0.0021(4)
Mo27 0.0142(5) 0.0331(6) 0.0182(5) -0.0151(5) -0.0015(4) -0.0011(4)
Mo28 0.0136(5) 0.0253(5) 0.0167(5) -0.0118(4) -0.0034(4) 0.0007(4)
Mo31 0.0110(4) 0.0204(5) 0.0122(4) -0.0091(4) -0.0045(4) 0.0012(4)
Mo41 0.0207(5) 0.0327(6) 0.0195(5) -0.0164(5) -0.0043(4) -0.0052(4)
O101 0.009(4) 0.029(4) 0.011(4) -0.011(3) -0.004(3) 0.001(3)
O201 0.011(4) 0.026(4) 0.014(4) -0.010(3) -0.007(3) 0.001(3)
O102 0.016(4) 0.018(4) 0.018(4) -0.011(3) 0.001(3) -0.001(3)
O202 0.013(4) 0.026(4) 0.014(4) -0.011(3) -0.002(3) 0.000(3)
O103 0.017(4) 0.026(4) 0.018(4) -0.015(4) -0.004(3) 0.002(3)
O203 0.014(4) 0.037(5) 0.011(4) -0.011(4) -0.002(3) -0.005(3)
O104 0.008(4) 0.022(4) 0.029(4) -0.016(4) -0.004(3) 0.003(3)
O204 0.016(4) 0.040(5) 0.018(4) -0.020(4) -0.008(3) 0.004(4)
O105 0.011(4) 0.023(4) 0.019(4) -0.013(3) -0.001(3) 0.001(3)
O205 0.016(4) 0.027(4) 0.016(4) -0.011(4) -0.005(3) -0.004(3)
O106 0.025(4) 0.025(4) 0.012(4) -0.009(3) -0.007(3) 0.006(3)
O206 0.020(4) 0.029(5) 0.017(4) -0.012(4) -0.004(3) 0.000(3)
O107 0.022(4) 0.026(4) 0.020(4) -0.013(4) -0.005(3) 0.002(3)
O207 0.020(4) 0.052(6) 0.025(5) -0.025(4) -0.007(4) -0.006(4)
O108 0.020(4) 0.019(4) 0.023(4) -0.011(4) -0.007(3) 0.002(3)
O208 0.018(4) 0.025(4) 0.019(4) -0.014(4) -0.006(3) -0.002(3)
O109 0.020(4) 0.033(5) 0.023(5) -0.013(4) -0.001(4) -0.004(4)
O209 0.019(4) 0.040(5) 0.019(4) -0.014(4) -0.006(3) -0.001(4)
O111 0.021(4) 0.031(5) 0.021(4) -0.015(4) -0.009(4) 0.002(4)
O211 0.025(5) 0.029(5) 0.022(4) -0.012(4) -0.002(4) -0.005(4)
O012 0.017(4) 0.021(4) 0.015(4) -0.008(3) -0.011(3) 0.001(3)
O013 0.016(4) 0.028(4) 0.019(4) -0.013(4) -0.004(3) 0.004(3)
O121 0.025(4) 0.032(5) 0.024(4) -0.017(4) -0.014(4) 0.005(4)
O221 0.024(4) 0.025(4) 0.020(4) -0.009(4) -0.005(4) -0.004(4)
O022 0.011(4) 0.019(4) 0.019(4) -0.011(3) -0.004(3) 0.001(3)
O023 0.015(4) 0.022(4) 0.022(4) -0.008(4) -0.009(3) 0.002(3)
O131 0.018(4) 0.041(5) 0.031(5) -0.015(4) -0.011(4) 0.001(4)
O231 0.023(5) 0.045(6) 0.032(5) -0.026(5) -0.007(4) 0.002(4)
O132 0.025(5) 0.049(6) 0.027(5) -0.020(5) -0.010(4) 0.005(4)
O232 0.023(4) 0.030(5) 0.026(5) -0.015(4) -0.011(4) -0.001(4)
O133 0.023(5) 0.038(5) 0.025(5) -0.014(4) 0.001(4) 0.006(4)
O233 0.022(4) 0.043(5) 0.021(4) -0.016(4) -0.007(4) -0.003(4)
O141 0.038(5) 0.033(5) 0.032(5) -0.021(4) -0.024(4) 0.010(4)
O241 0.035(6) 0.054(7) 0.051(7) -0.028(6) -0.006(5) -0.020(5)
O142 0.039(5) 0.032(5) 0.026(5) -0.009(4) -0.017(4) 0.003(4)
O242 0.031(5) 0.046(6) 0.047(6) -0.024(5) -0.015(5) 0.008(5)
O143 0.034(5) 0.025(5) 0.024(5) -0.009(4) -0.014(4) 0.008(4)
O243 0.023(5) 0.078(8) 0.035(6) -0.035(6) -0.010(4) 0.002(5)
O144 0.027(5) 0.027(5) 0.027(5) -0.019(4) -0.006(4) 0.000(4)
O244 0.022(4) 0.049(6) 0.022(5) -0.021(4) -0.005(4) -0.007(4)
O151 0.030(5) 0.045(6) 0.037(5) -0.026(5) -0.017(4) 0.002(4)
O251 0.030(5) 0.063(7) 0.043(6) -0.037(6) -0.002(5) -0.009(5)
O152 0.019(4) 0.047(6) 0.028(5) -0.010(4) -0.008(4) -0.009(4)
O252 0.033(5) 0.049(6) 0.025(5) -0.022(5) -0.011(4) 0.012(5)
O153 0.022(5) 0.033(5) 0.048(6) -0.022(5) 0.002(4) 0.000(4)
O253 0.021(5) 0.087(9) 0.039(6) -0.041(6) -0.009(4) 0.006(5)
O161 0.021(4) 0.026(4) 0.019(4) -0.013(4) -0.010(3) 0.005(3)
O261 0.025(5) 0.031(5) 0.025(5) -0.018(4) -0.004(4) -0.009(4)
O162 0.012(4) 0.025(4) 0.018(4) -0.014(3) -0.006(3) 0.003(3)
O262 0.012(4) 0.020(4) 0.016(4) -0.010(3) -0.006(3) 0.005(3)
O171 0.033(5) 0.031(5) 0.025(5) -0.017(4) -0.009(4) 0.002(4)
O271 0.025(5) 0.036(5) 0.027(5) -0.012(4) -0.006(4) -0.005(4)
O072 0.022(4) 0.030(5) 0.014(4) -0.015(4) -0.005(3) 0.006(4)
O173 0.022(5) 0.033(5) 0.029(5) -0.017(4) -0.005(4) 0.004(4)
O273 0.024(5) 0.048(6) 0.026(5) -0.021(5) -0.006(4) 0.007(4)
O074 0.016(4) 0.031(5) 0.018(4) -0.013(4) -0.006(3) 0.002(3)
O181 0.016(4) 0.030(5) 0.033(5) -0.015(4) -0.008(4) 0.003(4)
O281 0.029(5) 0.031(5) 0.024(5) -0.016(4) -0.003(4) 0.004(4)
O082 0.016(4) 0.024(4) 0.023(4) -0.010(4) -0.007(3) 0.000(3)
O183 0.027(5) 0.028(5) 0.019(4) -0.005(4) -0.005(4) -0.004(4)
O283 0.020(4) 0.041(5) 0.023(5) -0.011(4) -0.007(4) -0.001(4)
O084 0.015(4) 0.020(4) 0.023(4) -0.011(3) -0.008(3) 0.001(3)
O411 0.031(5) 0.084(8) 0.026(5) -0.030(6) -0.007(4) -0.011(5)
O413 0.055(7) 0.039(6) 0.036(6) -0.023(5) 0.013(5) -0.021(5)
N100 0.021(6) 0.080(11) 0.029(7) -0.010(7) -0.006(5) 0.009(6)
C101 0.024(7) 0.060(11) 0.043(9) -0.012(8) -0.018(7) 0.010(7)
C102 0.028(7) 0.049(9) 0.031(7) -0.019(7) -0.009(6) 0.004(6)
C103 0.037(9) 0.062(11) 0.053(10) -0.030(9) -0.024(8) 0.010(8)
C104 0.034(8) 0.054(10) 0.042(9) -0.023(8) -0.015(7) 0.004(7)
C105 0.037(8) 0.039(8) 0.057(10) -0.031(8) -0.010(7) -0.006(7)
C106 0.071(12) 0.034(9) 0.038(9) -0.007(7) -0.021(9) 0.000(8)
C107 0.084(15) 0.044(11) 0.069(14) -0.028(10) 0.005(12) -0.003(10)
N108 0.114(15) 0.053(10) 0.043(9) -0.018(8) -0.018(10) -0.010(10)
N200 0.034(7) 0.060(9) 0.046(8) -0.021(7) -0.021(6) -0.002(6)
C201 0.019(7) 0.050(9) 0.038(8) -0.014(7) -0.012(6) 0.005(6)
C202 0.030(7) 0.051(9) 0.030(7) -0.023(7) -0.008(6) -0.003(6)
C203 0.028(7) 0.040(8) 0.036(8) -0.018(7) -0.012(6) 0.005(6)
C204 0.042(8) 0.037(8) 0.022(7) -0.017(6) -0.005(6) -0.005(6)
C205 0.056(10) 0.035(8) 0.039(8) -0.024(7) -0.027(7) 0.009(7)
C206 0.062(11) 0.031(8) 0.043(9) -0.009(7) -0.025(8) -0.003(7)
C207 0.058(10) 0.037(8) 0.064(11) -0.026(8) -0.035(9) -0.001(7)
N208 0.059(9) 0.027(7) 0.070(10) -0.020(7) -0.026(8) 0.010(6)
O01W 0.032(5) 0.050(6) 0.036(5) -0.019(5) -0.018(4) 0.001(5)
O02W 0.045(6) 0.030(5) 0.051(7) -0.017(5) -0.021(5) 0.004(5)
O03W 0.031(5) 0.039(6) 0.045(6) -0.011(5) -0.010(5) 0.006(5)
O04W 0.041(6) 0.046(6) 0.062(7) -0.023(6) -0.020(6) -0.005(5)
O05W 0.047(7) 0.071(8) 0.052(7) -0.041(7) -0.008(6) -0.005(6)
O06W 0.051(7) 0.052(7) 0.052(7) -0.028(6) -0.024(6) 0.009(6)
O07W 0.040(6) 0.052(7) 0.044(7) 0.001(5) -0.020(5) -0.001(5)
O08W 0.047(8) 0.117(13) 0.140(14) -0.105(12) -0.036(9) 0.015(8)
O09W 0.073(10) 0.092(11) 0.055(8) -0.014(8) -0.024(7) -0.014(8)
O10W 0.074(11) 0.088(12) 0.095(12) -0.033(10) -0.028(9) 0.006(9)
O11W 0.084(12) 0.157(18) 0.18(2) -0.150(18) -0.028(13) 0.020(12)
O12W 0.084(13) 0.155(19) 0.100(14) -0.055(14) -0.038(11) 0.022(12)
O13W 0.17(2) 0.118(16) 0.136(18) -0.069(14) -0.082(17) -0.007(15)
O14W 0.102(14) 0.156(19) 0.099(14) -0.078(14) -0.030(11) 0.052(13)
O15W 0.041(8) 0.071(10) 0.26(3) -0.105(14) -0.012(12) -0.005(7)
O16W 0.029(11) 0.040(12) 0.049(13) -0.020(10) -0.006(9) -0.006(8)
O17W 0.038(14) 0.043(15) 0.073(19) -0.015(13) -0.026(13) 0.008(11)
